data_7154229
loop_
_publ_author_name
'Merckx, Tamara'
'Haynes, Cally J. E.'
'Karagiannidis, Louise E.'
'Clarke, Harriet J.'
'Holder, Katie'
'Kelly, Alexandra'
'Tizzard, Graham J.'
'Coles, Simon J.'
'Verwilst, Peter'
'Gale, Philip A.'
'Dehaen, Wim'

_publ_section_title
;
 Anion binding and transport properties of cyclic
 2,6-bis(1,2,3-triazol-1-yl)pyridines.
;
_journal_issue 6
_journal_name_full 'Organic &amp; biomolecular chemistry'
_journal_page_first 1654
_journal_page_last 1661
_journal_paper_doi 10.1039/c4ob02236j
_journal_volume 13
_journal_year 2015
_chemical_formula_moiety 'C19 H25 N11 S2, C8 H20 N, Cl'
_chemical_formula_sum 'C27 H45 Cl N12 S2'
_chemical_formula_weight 637.32
_chemical_name_systematic
;
 ?
;
_space_group_crystal_system monoclinic
_space_group_IT_number 14
_space_group_name_Hall '-P 2yn'
_space_group_name_H-M_alt 'P 1 21/n 1'
_symmetry_space_group_name_Hall '-P 2yn'
_symmetry_space_group_name_H-M 'P 1 21/n 1'
_atom_sites_solution_hydrogens geom
_atom_sites_solution_primary iterative
_audit_creation_date 2013-10-04
_audit_creation_method
;
Olex2 1.2-beta
(compiled 2013.09.17 svn.r2790 for OlexSys, GUI svn.r4601)
;
_audit_update_record
;
????
;
_cell_angle_alpha 90
_cell_angle_beta 118.4010(10)
_cell_angle_gamma 90
_cell_formula_units_Z 4
_cell_length_a 17.3691(11)
_cell_length_b 11.8081(8)
_cell_length_c 17.9776(13)
_cell_measurement_temperature 100(2)
_cell_volume 3243.4(4)
_computing_cell_refinement
;
CrystalClear-SM Expert 3.1 b27 (Rigaku, 2013)
;
_computing_data_collection
;
CrystalClear-SM Expert 3.1 b27 (Rigaku, 2013)
;
_computing_data_reduction
;
CrystalClear-SM Expert 3.1 b27 (Rigaku, 2013)
;
_computing_molecular_graphics
;
O. V. Dolomanov, L. J. Bourhis, R. J. Gildea, J. A. K. Howard and H. Puschmann,
OLEX2: a complete structure solution, refinement and analysis program.
J. Appl. Cryst. (2009). 42, 339-341.
;
_computing_publication_material
;
O. V. Dolomanov, L. J. Bourhis, R. J. Gildea, J. A. K. Howard and H. Puschmann,
OLEX2: a complete structure solution, refinement and analysis program.
J. Appl. Cryst. (2009). 42, 339-341.
;
_computing_structure_refinement
;
SHELX, G.M. Sheldrick, Acta Cryst.
(2008). A64, 112-122
;
_computing_structure_solution 'SUPERFLIP, J. Appl. Cryst. (2007) 40, 786-790'
_diffrn_ambient_temperature 100(2)
_diffrn_detector 'CCD area detector'
_diffrn_detector_area_resol_mean 28.5714
_diffrn_detector_type 'Rigaku HG Saturn724+ (2x2 bin mode)'
_diffrn_measured_fraction_theta_full 0.997
_diffrn_measured_fraction_theta_max 0.997
_diffrn_measurement_device 'four-circle \k diffractometer'
_diffrn_measurement_device_type 'Rigaku AFC12 (Right)'
_diffrn_measurement_method 'profile data from \w-scans'
_diffrn_measurement_specimen_support 'MiTeGen MicroMesh'
_diffrn_radiation_collimation 0.3
_diffrn_radiation_monochromator 'Confocal mirrors, VHF Varimax'
_diffrn_radiation_probe x-ray
_diffrn_radiation_type 'Mo K\a'
_diffrn_radiation_wavelength 0.71075
_diffrn_radiation_xray_symbol K-L~3~
_diffrn_reflns_av_R_equivalents 0.0226
_diffrn_reflns_av_unetI/netI 0.0179
_diffrn_reflns_Laue_measured_fraction_full 0.997
_diffrn_reflns_Laue_measured_fraction_max 0.997
_diffrn_reflns_limit_h_max 22
_diffrn_reflns_limit_h_min -22
_diffrn_reflns_limit_k_max 14
_diffrn_reflns_limit_k_min -15
_diffrn_reflns_limit_l_max 23
_diffrn_reflns_limit_l_min -23
_diffrn_reflns_number 28788
_diffrn_reflns_point_group_measured_fraction_full 0.997
_diffrn_reflns_point_group_measured_fraction_max 0.997
_diffrn_reflns_theta_full 25.242
_diffrn_reflns_theta_max 27.472
_diffrn_reflns_theta_min 2.576
_diffrn_source 'Rotating Anode'
_diffrn_source_current 55.0
_diffrn_source_power 2.475
_diffrn_source_target Mo
_diffrn_source_type 'Rotating Anode'
_diffrn_source_voltage 45.0
_exptl_absorpt_coefficient_mu 0.286
_exptl_absorpt_correction_T_max 1.000
_exptl_absorpt_correction_T_min 0.687
_exptl_absorpt_correction_type multi-scan
_exptl_absorpt_process_details 'CrystalClear-SM Expert 3.1 b27 (Rigaku, 2013)'
_exptl_crystal_colour colourless
_exptl_crystal_colour_primary colourless
_exptl_crystal_density_diffrn 1.305
_exptl_crystal_description block
_exptl_crystal_F_000 1360
_exptl_crystal_recrystallization_method 'Re-crystallisation from solvent: DMSO'
_exptl_crystal_size_max 0.12
_exptl_crystal_size_mid 0.12
_exptl_crystal_size_min 0.08
_refine_diff_density_max 0.323
_refine_diff_density_min -0.228
_refine_diff_density_rms 0.044
_refine_ls_extinction_method none
_refine_ls_goodness_of_fit_ref 1.047
_refine_ls_hydrogen_treatment constr
_refine_ls_matrix_type full
_refine_ls_number_parameters 402
_refine_ls_number_reflns 7417
_refine_ls_number_restraints 0
_refine_ls_restrained_S_all 1.047
_refine_ls_R_factor_all 0.0378
_refine_ls_R_factor_gt 0.0314
_refine_ls_shift/su_max 0.001
_refine_ls_shift/su_mean 0.000
_refine_ls_structure_factor_coef Fsqd
_refine_ls_weighting_details 'w=1/[\s^2^(Fo^2^)+(0.0407P)^2^+1.3669P] where P=(Fo^2^+2Fc^2^)/3'
_refine_ls_weighting_scheme calc
_refine_ls_wR_factor_gt 0.0816
_refine_ls_wR_factor_ref 0.0854
_reflns_Friedel_coverage 0.000
_reflns_number_gt 6454
_reflns_number_total 7417
_reflns_threshold_expression 'I > 2\s(I)'
_cod_data_source_file c4ob02236j2.cif
_cod_data_source_block 6a_(TEA+)_(Cl-)
_cod_depositor_comments 'Adding full bibliography for 7154229--7154231.cif.'
_cod_database_code 7154229
_shelxl_version_number 2013-4
_shelx_space_group_comment
;
The symmetry employed for this shelxl refinement is uniquely defined
by the following loop, which should always be used as a source of
symmetry information in preference to the above space-group names.
They are only intended as comments.
;
_olex2_refinement_description
;
1. Fixed Uiso
 At 1.2 times of:
  All C(H) groups, All C(H,H) groups, All N(H) groups, All N(H,H) groups
 At 1.5 times of:
  All C(H,H,H) groups
2. Uiso/Uaniso restraints and constraints
Uanis(C15A) = Uanis(C15B)
Uanis(C14A) = Uanis(C14B)
Uanis(C13A) = Uanis(C13B)
Uanis(C12A) = Uanis(C12B)
Uanis(C11A) = Uanis(C11B)
Uanis(C10A) = Uanis(C10B)
3. Others
 Sof(H6)=Sof(H7)=Sof(C10B)=Sof(H10C)=Sof(H10D)=Sof(C11B)=Sof(H11C)=Sof(H11D)=
 Sof(C12B)=Sof(H12C)=Sof(H12D)=Sof(C13B)=Sof(H13C)=Sof(H13D)=Sof(C14B)=
 Sof(H14C)=Sof(H14D)=Sof(C15B)=Sof(H15C)=Sof(H15D)=1-FVAR(1)
 Sof(H6A)=Sof(H7A)=Sof(C10A)=Sof(H10A)=Sof(H10B)=Sof(C11A)=Sof(H11A)=Sof(H11B)=
 Sof(C12A)=Sof(H12A)=Sof(H12B)=Sof(C13A)=Sof(H13A)=Sof(H13B)=Sof(C14A)=
 Sof(H14A)=Sof(H14B)=Sof(C15A)=Sof(H15A)=Sof(H15B)=FVAR(1)
4.a Secondary CH2 refined with riding coordinates:
 C8(H8A,H8B), C10A(H10A,H10B), C10B(H10C,H10D), C11A(H11A,H11B), C11B(H11C,
 H11D), C12A(H12A,H12B), C12B(H12C,H12D), C13A(H13A,H13B), C13B(H13C,H13D),
 C14A(H14A,H14B), C14B(H14C,H14D), C15A(H15A,H15B), C15B(H15C,H15D), C17(H17A,
 H17B), C51(H51A,H51B), C53(H53A,H53B), C55(H55A,H55B), C57(H57A,H57B)
4.b Aromatic/amide H refined with riding coordinates:
 N5(H5), N6(H6A), N6(H6), N7(H7A), N7(H7), N8(H8), C2(H2), C3(H3), C4(H4),
 C6(H6B), C19(H19)
4.c Idealised Me refined as rotating group:
 C52(H52A,H52B,H52C), C54(H54A,H54B,H54C), C56(H56A,H56B,H56C), C58(H58A,H58B,
 H58C)
;

loop_
_space_group_symop_operation_xyz
'x, y, z'
'-x+1/2, y+1/2, -z+1/2'
'-x, -y, -z'
'x-1/2, -y-1/2, z-1/2'

loop_
_atom_site_label
_atom_site_type_symbol
_atom_site_fract_x
_atom_site_fract_y
_atom_site_fract_z
_atom_site_U_iso_or_equiv
_atom_site_adp_type
_atom_site_occupancy
_atom_site_site_symmetry_order
_atom_site_calc_flag
_atom_site_refinement_flags_posn
_atom_site_refinement_flags_adp
_atom_site_refinement_flags_occupancy
_atom_site_disorder_assembly
_atom_site_disorder_group
Cl1 Cl 0.34361(2) 0.06723(3) 0.30810(2) 0.02312(8) Uani 1 1 d . . . . .
S1 S 0.12280(2) -0.03665(3) 0.43669(2) 0.02921(9) Uani 1 1 d . . . . .
S2 S 0.37483(2) -0.00466(3) 0.01963(2) 0.02449(8) Uani 1 1 d . . . . .
N1 N 0.57814(7) 0.20126(9) 0.49614(6) 0.0196(2) Uani 1 1 d . . . . .
N2 N 0.52590(7) 0.16075(9) 0.58861(6) 0.0198(2) Uani 1 1 d . . . . .
N3 N 0.52509(8) 0.17102(10) 0.66315(7) 0.0251(2) Uani 1 1 d . . . . .
N4 N 0.44985(8) 0.13026(10) 0.65126(7) 0.0251(2) Uani 1 1 d . . . . .
N5 N 0.27282(7) 0.03232(10) 0.44509(7) 0.0228(2) Uani 1 1 d . . . . .
H5 H 0.3059 0.0441 0.4209 0.027 Uiso 1 1 calc R U . . .
N6 N 0.16395(8) -0.00334(12) 0.31298(8) 0.0318(3) Uani 1 1 d . . . . .
H6A H 0.1991 0.0244 0.2949 0.038 Uiso 0.730(2) 1 calc R U P A 1
H6 H 0.2078 -0.0048 0.3014 0.038 Uiso 0.270(2) 1 calc R U P A 2
N7 N 0.32534(8) -0.06643(10) 0.13405(7) 0.0298(3) Uani 1 1 d . . . . .
H7A H 0.3306 -0.0564 0.1848 0.036 Uiso 0.730(2) 1 calc R U P A 1
H7 H 0.3238 -0.0560 0.1818 0.036 Uiso 0.270(2) 1 calc R U P A 2
N8 N 0.42530(7) 0.07373(10) 0.17534(6) 0.0222(2) Uani 1 1 d . . . . .
H8 H 0.4230 0.0695 0.2231 0.027 Uiso 1 1 calc R U . . .
N9 N 0.62453(7) 0.24734(11) 0.27741(7) 0.0274(2) Uani 1 1 d . . . . .
N10 N 0.66639(7) 0.26968(11) 0.35892(7) 0.0279(3) Uani 1 1 d . . . . .
N11 N 0.61533(7) 0.23148(9) 0.39141(6) 0.0191(2) Uani 1 1 d . . . . .
N51 N 0.61668(7) -0.28640(9) 0.17002(7) 0.0201(2) Uani 1 1 d . . . . .
C1 C 0.64128(8) 0.23583(10) 0.47951(8) 0.0195(2) Uani 1 1 d . . . . .
C2 C 0.72400(8) 0.26971(11) 0.53962(8) 0.0237(3) Uani 1 1 d . . . . .
H2 H 0.7670 0.2938 0.5246 0.028 Uiso 1 1 calc R U . . .
C3 C 0.74058(9) 0.26644(12) 0.62320(8) 0.0273(3) Uani 1 1 d . . . . .
H3 H 0.7964 0.2888 0.6670 0.033 Uiso 1 1 calc R U . . .
C4 C 0.67689(9) 0.23105(11) 0.64365(8) 0.0246(3) Uani 1 1 d . . . . .
H4 H 0.6875 0.2286 0.7006 0.029 Uiso 1 1 calc R U . . .
C5 C 0.59698(8) 0.19940(11) 0.57699(8) 0.0201(2) Uani 1 1 d . . . . .
C6 C 0.45114(8) 0.11266(11) 0.52892(8) 0.0199(2) Uani 1 1 d . . . . .
H6B H 0.4359 0.0958 0.4719 0.024 Uiso 1 1 calc R U . . .
C7 C 0.40268(8) 0.09387(10) 0.56933(8) 0.0200(2) Uani 1 1 d . . . . .
C8 C 0.31131(8) 0.04943(11) 0.53575(8) 0.0222(3) Uani 1 1 d . . . . .
H8A H 0.3124 -0.0232 0.5638 0.027 Uiso 1 1 calc R U . . .
H8B H 0.2756 0.1041 0.5480 0.027 Uiso 1 1 calc R U . . .
C9 C 0.18927(9) -0.00056(11) 0.39584(9) 0.0239(3) Uani 1 1 d . . . . .
C10A C 0.07875(16) -0.0516(2) 0.25073(16) 0.0346(5) Uani 0.730(2) 1 d . . P A 1
H10A H 0.0308 -0.0176 0.2583 0.042 Uiso 0.730(2) 1 calc R U P A 1
H10B H 0.0784 -0.1345 0.2587 0.042 Uiso 0.730(2) 1 calc R U P A 1
C10B C 0.0779(5) -0.0045(7) 0.2378(5) 0.0346(5) Uani 0.270(2) 1 d . . P A 2
H10C H 0.0637 0.0726 0.2132 0.042 Uiso 0.270(2) 1 calc R U P A 2
H10D H 0.0330 -0.0266 0.2540 0.042 Uiso 0.270(2) 1 calc R U P A 2
C11A C 0.06584(15) -0.0253(2) 0.16200(14) 0.0352(5) Uani 0.730(2) 1 d . . P A 1
H11A H 0.0039 -0.0394 0.1204 0.042 Uiso 0.730(2) 1 calc R U P A 1
H11B H 0.0777 0.0562 0.1591 0.042 Uiso 0.730(2) 1 calc R U P A 1
C11B C 0.0763(4) -0.0840(7) 0.1744(4) 0.0352(5) Uani 0.270(2) 1 d . . P A 2
H11C H 0.0148 -0.0916 0.1295 0.042 Uiso 0.270(2) 1 calc R U P A 2
H11D H 0.0948 -0.1591 0.2017 0.042 Uiso 0.270(2) 1 calc R U P A 2
C12A C 0.1241(2) -0.0945(2) 0.13667(18) 0.0330(5) Uani 0.730(2) 1 d . . P A 1
H12A H 0.1843 -0.0974 0.1847 0.040 Uiso 0.730(2) 1 calc R U P A 1
H12B H 0.1017 -0.1730 0.1234 0.040 Uiso 0.730(2) 1 calc R U P A 1
C12B C 0.1322(7) -0.0563(7) 0.1317(6) 0.0330(5) Uani 0.270(2) 1 d . . P A 2
H12C H 0.1155 0.0193 0.1048 0.040 Uiso 0.270(2) 1 calc R U P A 2
H12D H 0.1946 -0.0530 0.1752 0.040 Uiso 0.270(2) 1 calc R U P A 2
C13A C 0.12619(14) -0.04271(19) 0.05973(13) 0.0351(4) Uani 0.730(2) 1 d . . P A 1
H13A H 0.1543 0.0326 0.0761 0.042 Uiso 0.730(2) 1 calc R U P A 1
H13B H 0.0651 -0.0305 0.0152 0.042 Uiso 0.730(2) 1 calc R U P A 1
C13B C 0.1216(4) -0.1421(5) 0.0660(4) 0.0351(4) Uani 0.270(2) 1 d . . P A 2
H13C H 0.1356 -0.2176 0.0932 0.042 Uiso 0.270(2) 1 calc R U P A 2
H13D H 0.0592 -0.1433 0.0225 0.042 Uiso 0.270(2) 1 calc R U P A 2
C14A C 0.1739(10) -0.1113(12) 0.0209(8) 0.0379(13) Uani 0.730(2) 1 d . . P A 1
H14A H 0.1375 -0.1779 -0.0086 0.046 Uiso 0.730(2) 1 calc R U P A 1
H14B H 0.1784 -0.0637 -0.0222 0.046 Uiso 0.730(2) 1 calc R U P A 1
C14B C 0.176(3) -0.125(4) 0.022(2) 0.0379(13) Uani 0.270(2) 1 d . . P A 2
H14C H 0.1741 -0.0442 0.0078 0.046 Uiso 0.270(2) 1 calc R U P A 2
H14D H 0.1485 -0.1684 -0.0316 0.046 Uiso 0.270(2) 1 calc R U P A 2
C15A C 0.2651(6) -0.1525(7) 0.0832(5) 0.0332(9) Uani 0.730(2) 1 d . . P A 1
H15A H 0.2597 -0.2087 0.1213 0.040 Uiso 0.730(2) 1 calc R U P A 1
H15B H 0.2903 -0.1921 0.0512 0.040 Uiso 0.730(2) 1 calc R U P A 1
C15B C 0.271(2) -0.162(2) 0.0732(16) 0.0332(9) Uani 0.270(2) 1 d . . P A 2
H15C H 0.2952 -0.1799 0.0344 0.040 Uiso 0.270(2) 1 calc R U P A 2
H15D H 0.2751 -0.2313 0.1059 0.040 Uiso 0.270(2) 1 calc R U P A 2
C16 C 0.37483(8) 0.00096(11) 0.11345(8) 0.0210(2) Uani 1 1 d . . . . .
C17 C 0.48318(8) 0.15869(11) 0.17002(7) 0.0199(2) Uani 1 1 d . . . . .
H17A H 0.4487 0.2247 0.1371 0.024 Uiso 1 1 calc R U . . .
H17B H 0.5147 0.1267 0.1412 0.024 Uiso 1 1 calc R U . . .
C18 C 0.54741(8) 0.19471(10) 0.25813(8) 0.0184(2) Uani 1 1 d . . . . .
C19 C 0.54084(8) 0.18423(11) 0.33052(8) 0.0202(2) Uani 1 1 d . . . . .
H19 H 0.4944 0.1512 0.3368 0.024 Uiso 1 1 calc R U . . .
C51 C 0.66059(8) -0.17631(11) 0.16783(8) 0.0206(2) Uani 1 1 d . . . . .
H51A H 0.7234 -0.1808 0.2099 0.025 Uiso 1 1 calc R U . . .
H51B H 0.6567 -0.1683 0.1113 0.025 Uiso 1 1 calc R U . . .
C52 C 0.62212(9) -0.07141(11) 0.18576(9) 0.0282(3) Uani 1 1 d . . . . .
H52A H 0.6236 -0.0794 0.2407 0.042 Uiso 1 1 calc R U . . .
H52B H 0.5614 -0.0619 0.1414 0.042 Uiso 1 1 calc R U . . .
H52C H 0.6564 -0.0050 0.1868 0.042 Uiso 1 1 calc R U . . .
C53 C 0.51899(8) -0.28289(12) 0.10794(10) 0.0290(3) Uani 1 1 d . . . . .
H53A H 0.4923 -0.3550 0.1124 0.035 Uiso 1 1 calc R U . . .
H53B H 0.4921 -0.2211 0.1250 0.035 Uiso 1 1 calc R U . . .
C54 C 0.49652(10) -0.26520(14) 0.01681(10) 0.0372(4) Uani 1 1 d . . . . .
H54A H 0.5214 -0.1933 0.0112 0.056 Uiso 1 1 calc R U . . .
H54B H 0.4328 -0.2634 -0.0184 0.056 Uiso 1 1 calc R U . . .
H54C H 0.5208 -0.3274 -0.0016 0.056 Uiso 1 1 calc R U . . .
C55 C 0.66237(8) -0.37942(11) 0.14749(8) 0.0229(3) Uani 1 1 d . . . . .
H55A H 0.6541 -0.3646 0.0900 0.027 Uiso 1 1 calc R U . . .
H55B H 0.7259 -0.3751 0.1871 0.027 Uiso 1 1 calc R U . . .
C56 C 0.63146(10) -0.49850(12) 0.14976(12) 0.0362(3) Uani 1 1 d . . . . .
H56A H 0.6468 -0.5185 0.2081 0.054 Uiso 1 1 calc R U . . .
H56B H 0.6597 -0.5516 0.1284 0.054 Uiso 1 1 calc R U . . .
H56C H 0.5678 -0.5026 0.1143 0.054 Uiso 1 1 calc R U . . .
C57 C 0.62524(11) -0.30640(13) 0.25696(9) 0.0332(3) Uani 1 1 d . . . . .
H57A H 0.5914 -0.2473 0.2678 0.040 Uiso 1 1 calc R U . . .
H57B H 0.5983 -0.3804 0.2566 0.040 Uiso 1 1 calc R U . . .
C58 C 0.71821(13) -0.30573(17) 0.32918(10) 0.0483(5) Uani 1 1 d . . . . .
H58A H 0.7179 -0.3252 0.3820 0.072 Uiso 1 1 calc R U . . .
H58B H 0.7436 -0.2302 0.3343 0.072 Uiso 1 1 calc R U . . .
H58C H 0.7533 -0.3614 0.3179 0.072 Uiso 1 1 calc R U . . .

loop_
_atom_site_aniso_label
_atom_site_aniso_U_11
_atom_site_aniso_U_22
_atom_site_aniso_U_33
_atom_site_aniso_U_23
_atom_site_aniso_U_13
_atom_site_aniso_U_12
Cl1 0.02474(15) 0.03001(16) 0.01775(14) -0.00026(11) 0.01266(12) -0.00431(12)
S1 0.02479(16) 0.03619(19) 0.03566(19) 0.00284(15) 0.02171(15) 0.00012(14)
S2 0.02925(17) 0.02901(17) 0.01674(15) -0.00215(12) 0.01219(13) 0.00277(13)
N1 0.0198(5) 0.0234(5) 0.0173(5) -0.0019(4) 0.0101(4) 0.0002(4)
N2 0.0227(5) 0.0235(5) 0.0155(5) -0.0008(4) 0.0110(4) 0.0008(4)
N3 0.0304(6) 0.0311(6) 0.0188(5) -0.0033(4) 0.0157(5) -0.0003(5)
N4 0.0306(6) 0.0296(6) 0.0210(5) -0.0018(4) 0.0170(5) 0.0004(5)
N5 0.0229(5) 0.0296(6) 0.0222(5) -0.0006(4) 0.0157(4) -0.0033(4)
N6 0.0236(6) 0.0490(8) 0.0263(6) -0.0047(5) 0.0148(5) -0.0072(5)
N7 0.0399(7) 0.0316(6) 0.0205(5) -0.0057(5) 0.0165(5) -0.0114(5)
N8 0.0232(5) 0.0301(6) 0.0154(5) -0.0015(4) 0.0108(4) -0.0027(4)
N9 0.0235(6) 0.0403(7) 0.0217(5) -0.0034(5) 0.0135(5) -0.0068(5)
N10 0.0239(6) 0.0415(7) 0.0234(6) -0.0035(5) 0.0154(5) -0.0082(5)
N11 0.0170(5) 0.0239(5) 0.0182(5) -0.0005(4) 0.0098(4) -0.0006(4)
N51 0.0227(5) 0.0199(5) 0.0237(5) 0.0003(4) 0.0159(4) 0.0018(4)
C1 0.0207(6) 0.0205(6) 0.0184(6) -0.0014(5) 0.0102(5) 0.0003(5)
C2 0.0216(6) 0.0264(6) 0.0242(6) -0.0033(5) 0.0117(5) -0.0050(5)
C3 0.0242(6) 0.0312(7) 0.0217(6) -0.0065(5) 0.0072(5) -0.0080(5)
C4 0.0289(7) 0.0265(6) 0.0170(6) -0.0042(5) 0.0099(5) -0.0039(5)
C5 0.0223(6) 0.0206(6) 0.0191(6) -0.0015(5) 0.0113(5) 0.0004(5)
C6 0.0223(6) 0.0223(6) 0.0173(6) -0.0008(5) 0.0111(5) 0.0005(5)
C7 0.0253(6) 0.0193(6) 0.0197(6) 0.0015(5) 0.0140(5) 0.0035(5)
C8 0.0255(6) 0.0253(6) 0.0216(6) 0.0022(5) 0.0160(5) 0.0017(5)
C9 0.0243(6) 0.0244(6) 0.0283(7) 0.0005(5) 0.0167(5) 0.0008(5)
C10A 0.0273(8) 0.0499(17) 0.0294(11) -0.0012(12) 0.0157(8) -0.0170(12)
C10B 0.0273(8) 0.0499(17) 0.0294(11) -0.0012(12) 0.0157(8) -0.0170(12)
C11A 0.0271(9) 0.0478(15) 0.0286(10) -0.0001(11) 0.0116(8) -0.0120(11)
C11B 0.0271(9) 0.0478(15) 0.0286(10) -0.0001(11) 0.0116(8) -0.0120(11)
C12A 0.0385(11) 0.0345(16) 0.0288(9) -0.0031(12) 0.0181(8) -0.0156(13)
C12B 0.0385(11) 0.0345(16) 0.0288(9) -0.0031(12) 0.0181(8) -0.0156(13)
C13A 0.0376(10) 0.0403(10) 0.0290(9) -0.0019(8) 0.0170(8) -0.0133(9)
C13B 0.0376(10) 0.0403(10) 0.0290(9) -0.0019(8) 0.0170(8) -0.0133(9)
C14A 0.0459(11) 0.043(4) 0.0284(8) -0.0147(17) 0.0202(8) -0.025(2)
C14B 0.0459(11) 0.043(4) 0.0284(8) -0.0147(17) 0.0202(8) -0.025(2)
C15A 0.0569(18) 0.0248(16) 0.026(2) -0.0124(13) 0.0265(12) -0.0147(13)
C15B 0.0569(18) 0.0248(16) 0.026(2) -0.0124(13) 0.0265(12) -0.0147(13)
C16 0.0228(6) 0.0212(6) 0.0186(6) 0.0011(5) 0.0095(5) 0.0049(5)
C17 0.0207(6) 0.0236(6) 0.0169(6) 0.0013(5) 0.0103(5) 0.0026(5)
C18 0.0176(5) 0.0206(6) 0.0190(6) 0.0019(4) 0.0103(5) 0.0042(4)
C19 0.0167(5) 0.0258(6) 0.0183(6) -0.0005(5) 0.0086(5) -0.0012(5)
C51 0.0192(6) 0.0224(6) 0.0225(6) 0.0010(5) 0.0119(5) -0.0006(5)
C52 0.0277(7) 0.0207(6) 0.0375(8) -0.0018(5) 0.0165(6) 0.0006(5)
C53 0.0185(6) 0.0236(6) 0.0464(8) -0.0061(6) 0.0165(6) -0.0010(5)
C54 0.0239(7) 0.0388(8) 0.0340(8) -0.0125(7) 0.0015(6) 0.0058(6)
C55 0.0224(6) 0.0234(6) 0.0259(6) -0.0032(5) 0.0140(5) 0.0041(5)
C56 0.0342(8) 0.0228(7) 0.0545(10) -0.0059(6) 0.0235(7) 0.0024(6)
C57 0.0549(9) 0.0276(7) 0.0344(8) 0.0057(6) 0.0353(7) 0.0069(6)
C58 0.0716(12) 0.0532(11) 0.0237(7) 0.0096(7) 0.0255(8) 0.0264(9)

loop_
_atom_type_symbol
_atom_type_description
_atom_type_scat_dispersion_real
_atom_type_scat_dispersion_imag
_atom_type_scat_source
C C 0.0033 0.0016 'International Tables Vol C Tables 4.2.6.8 and 6.1.1.4'
H H 0.0000 0.0000 'International Tables Vol C Tables 4.2.6.8 and 6.1.1.4'
Cl Cl 0.1484 0.1585 'International Tables Vol C Tables 4.2.6.8 and 6.1.1.4'
N N 0.0061 0.0033 'International Tables Vol C Tables 4.2.6.8 and 6.1.1.4'
S S 0.1246 0.1234 'International Tables Vol C Tables 4.2.6.8 and 6.1.1.4'

loop_
_geom_angle_atom_site_label_1
_geom_angle_atom_site_label_2
_geom_angle_atom_site_label_3
_geom_angle
C5 N1 C1 116.75(11)
N3 N2 C5 122.40(10)
N3 N2 C6 111.40(10)
C6 N2 C5 126.19(10)
N4 N3 N2 106.55(10)
N3 N4 C7 109.30(10)
C8 N5 H5 118.2
C9 N5 H5 118.2
C9 N5 C8 123.68(11)
C9 N6 H6A 118.9
C9 N6 H6 113.6
C9 N6 C10A 122.15(14)
C9 N6 C10B 132.8(3)
C10A N6 H6A 118.9
C10B N6 H6 113.6
C15A N7 H7A 116.1
C15B N7 H7 120.3
C16 N7 H7A 116.1
C16 N7 H7 120.3
C16 N7 C15A 127.7(3)
C16 N7 C15B 119.4(8)
C16 N8 H8 117.2
C16 N8 C17 125.69(11)
C17 N8 H8 117.2
N10 N9 C18 109.28(10)
N9 N10 N11 106.61(10)
N10 N11 C1 122.85(10)
N10 N11 C19 111.06(10)
C19 N11 C1 126.00(10)
C51 N51 C53 110.85(10)
C51 N51 C55 106.25(9)
C55 N51 C53 111.42(10)
C57 N51 C51 110.86(10)
C57 N51 C53 106.74(10)
C57 N51 C55 110.77(10)
N1 C1 N11 112.30(10)
N1 C1 C2 125.01(11)
C2 C1 N11 122.67(11)
C1 C2 H2 121.9
C1 C2 C3 116.15(12)
C3 C2 H2 121.9
C2 C3 H3 119.5
C4 C3 C2 120.95(12)
C4 C3 H3 119.5
C3 C4 H4 121.6
C5 C4 C3 116.71(12)
C5 C4 H4 121.6
N1 C5 N2 112.74(11)
N1 C5 C4 124.44(12)
C4 C5 N2 122.83(11)
N2 C6 H6B 127.8
N2 C6 C7 104.35(11)
C7 C6 H6B 127.8
N4 C7 C8 121.33(11)
C6 C7 N4 108.41(11)
C6 C7 C8 130.14(11)
N5 C8 C7 109.56(10)
N5 C8 H8A 109.8
N5 C8 H8B 109.8
C7 C8 H8A 109.8
C7 C8 H8B 109.8
H8A C8 H8B 108.2
N5 C9 S1 122.07(10)
N6 C9 S1 123.13(10)
N6 C9 N5 114.80(11)
N6 C10A H10A 110.1
N6 C10A H10B 110.1
N6 C10A C11A 107.91(17)
H10A C10A H10B 108.4
C11A C10A H10A 110.1
C11A C10A H10B 110.1
N6 C10B H10C 109.4
N6 C10B H10D 109.4
N6 C10B C11B 111.0(6)
H10C C10B H10D 108.0
C11B C10B H10C 109.4
C11B C10B H10D 109.4
C10A C11A H11A 108.7
C10A C11A H11B 108.7
H11A C11A H11B 107.6
C12A C11A C10A 114.3(2)
C12A C11A H11A 108.7
C12A C11A H11B 108.7
C10B C11B H11C 107.8
C10B C11B H11D 107.8
C10B C11B C12B 118.0(7)
H11C C11B H11D 107.1
C12B C11B H11C 107.8
C12B C11B H11D 107.8
C11A C12A H12A 109.4
C11A C12A H12B 109.4
H12A C12A H12B 108.0
C13A C12A C11A 111.1(2)
C13A C12A H12A 109.4
C13A C12A H12B 109.4
C11B C12B H12C 109.1
C11B C12B H12D 109.1
H12C C12B H12D 107.9
C13B C12B C11B 112.3(6)
C13B C12B H12C 109.1
C13B C12B H12D 109.1
C12A C13A H13A 108.1
C12A C13A H13B 108.1
C12A C13A C14A 116.7(5)
H13A C13A H13B 107.3
C14A C13A H13A 108.1
C14A C13A H13B 108.1
C12B C13B H13C 108.1
C12B C13B H13D 108.1
H13C C13B H13D 107.3
C14B C13B C12B 116.9(16)
C14B C13B H13C 108.1
C14B C13B H13D 108.1
C13A C14A H14A 108.4
C13A C14A H14B 108.4
H14A C14A H14B 107.5
C15A C14A C13A 115.5(8)
C15A C14A H14A 108.4
C15A C14A H14B 108.4
C13B C14B H14C 108.6
C13B C14B H14D 108.6
C13B C14B C15B 115(3)
H14C C14B H14D 107.5
C15B C14B H14C 108.6
C15B C14B H14D 108.6
N7 C15A C14A 115.5(7)
N7 C15A H15A 108.4
N7 C15A H15B 108.4
C14A C15A H15A 108.4
C14A C15A H15B 108.4
H15A C15A H15B 107.5
N7 C15B H15C 109.7
N7 C15B H15D 109.7
C14B C15B N7 110(2)
C14B C15B H15C 109.7
C14B C15B H15D 109.7
H15C C15B H15D 108.2
N7 C16 S2 123.72(10)
N7 C16 N8 113.53(11)
N8 C16 S2 122.74(10)
N8 C17 H17A 110.0
N8 C17 H17B 110.0
N8 C17 C18 108.41(10)
H17A C17 H17B 108.4
C18 C17 H17A 110.0
C18 C17 H17B 110.0
N9 C18 C17 122.99(11)
N9 C18 C19 108.45(11)
C19 C18 C17 128.55(11)
N11 C19 C18 104.61(11)
N11 C19 H19 127.7
C18 C19 H19 127.7
N51 C51 H51A 108.6
N51 C51 H51B 108.6
H51A C51 H51B 107.6
C52 C51 N51 114.68(10)
C52 C51 H51A 108.6
C52 C51 H51B 108.6
C51 C52 H52A 109.5
C51 C52 H52B 109.5
C51 C52 H52C 109.5
H52A C52 H52B 109.5
H52A C52 H52C 109.5
H52B C52 H52C 109.5
N51 C53 H53A 108.5
N51 C53 H53B 108.5
H53A C53 H53B 107.5
C54 C53 N51 114.96(11)
C54 C53 H53A 108.5
C54 C53 H53B 108.5
C53 C54 H54A 109.5
C53 C54 H54B 109.5
C53 C54 H54C 109.5
H54A C54 H54B 109.5
H54A C54 H54C 109.5
H54B C54 H54C 109.5
N51 C55 H55A 108.4
N51 C55 H55B 108.4
H55A C55 H55B 107.5
C56 C55 N51 115.34(11)
C56 C55 H55A 108.4
C56 C55 H55B 108.4
C55 C56 H56A 109.5
C55 C56 H56B 109.5
C55 C56 H56C 109.5
H56A C56 H56B 109.5
H56A C56 H56C 109.5
H56B C56 H56C 109.5
N51 C57 H57A 108.5
N51 C57 H57B 108.5
H57A C57 H57B 107.5
C58 C57 N51 115.09(12)
C58 C57 H57A 108.5
C58 C57 H57B 108.5
C57 C58 H58A 109.5
C57 C58 H58B 109.5
C57 C58 H58C 109.5
H58A C58 H58B 109.5
H58A C58 H58C 109.5
H58B C58 H58C 109.5

loop_
_geom_bond_atom_site_label_1
_geom_bond_atom_site_label_2
_geom_bond_distance
S1 C9 1.6914(13)
S2 C16 1.6879(13)
N1 C1 1.3307(16)
N1 C5 1.3296(16)
N2 N3 1.3522(14)
N2 C5 1.4219(16)
N2 C6 1.3544(16)
N3 N4 1.3112(16)
N4 C7 1.3702(16)
N5 H5 0.8800
N5 C8 1.4518(16)
N5 C9 1.3484(17)
N6 H6A 0.8800
N6 H6 0.8800
N6 C9 1.3380(18)
N6 C10A 1.480(3)
N6 C10B 1.462(8)
N7 H7A 0.8800
N7 H7 0.8800
N7 C15A 1.433(9)
N7 C15B 1.54(3)
N7 C16 1.3462(17)
N8 H8 0.8800
N8 C16 1.3480(17)
N8 C17 1.4553(16)
N9 N10 1.3161(16)
N9 C18 1.3634(16)
N10 N11 1.3504(14)
N11 C1 1.4266(15)
N11 C19 1.3550(16)
N51 C51 1.5171(16)
N51 C53 1.5247(16)
N51 C55 1.5186(15)
N51 C57 1.5165(16)
C1 C2 1.3838(17)
C2 H2 0.9500
C2 C3 1.3894(18)
C3 H3 0.9500
C3 C4 1.3859(19)
C4 H4 0.9500
C4 C5 1.3856(18)
C6 H6B 0.9500
C6 C7 1.3664(17)
C7 C8 1.4989(18)
C8 H8A 0.9900
C8 H8B 0.9900
C10A H10A 0.9900
C10A H10B 0.9900
C10A C11A 1.533(3)
C10B H10C 0.9900
C10B H10D 0.9900
C10B C11B 1.467(11)
C11A H11A 0.9900
C11A H11B 0.9900
C11A C12A 1.529(4)
C11B H11C 0.9900
C11B H11D 0.9900
C11B C12B 1.534(11)
C12A H12A 0.9900
C12A H12B 0.9900
C12A C13A 1.529(3)
C12B H12C 0.9900
C12B H12D 0.9900
C12B C13B 1.499(11)
C13A H13A 0.9900
C13A H13B 0.9900
C13A C14A 1.543(13)
C13B H13C 0.9900
C13B H13D 0.9900
C13B C14B 1.50(4)
C14A H14A 0.9900
C14A H14B 0.9900
C14A C15A 1.521(18)
C14B H14C 0.9900
C14B H14D 0.9900
C14B C15B 1.53(5)
C15A H15A 0.9900
C15A H15B 0.9900
C15B H15C 0.9900
C15B H15D 0.9900
C17 H17A 0.9900
C17 H17B 0.9900
C17 C18 1.5012(17)
C18 C19 1.3649(17)
C19 H19 0.9500
C51 H51A 0.9900
C51 H51B 0.9900
C51 C52 1.5130(18)
C52 H52A 0.9800
C52 H52B 0.9800
C52 H52C 0.9800
C53 H53A 0.9900
C53 H53B 0.9900
C53 C54 1.507(2)
C54 H54A 0.9800
C54 H54B 0.9800
C54 H54C 0.9800
C55 H55A 0.9900
C55 H55B 0.9900
C55 C56 1.5127(19)
C56 H56A 0.9800
C56 H56B 0.9800
C56 H56C 0.9800
C57 H57A 0.9900
C57 H57B 0.9900
C57 C58 1.516(2)
C58 H58A 0.9800
C58 H58B 0.9800
C58 H58C 0.9800

loop_
_geom_torsion_atom_site_label_1
_geom_torsion_atom_site_label_2
_geom_torsion_atom_site_label_3
_geom_torsion_atom_site_label_4
_geom_torsion
N1 C1 C2 C3 0.1(2)
N2 N3 N4 C7 0.08(14)
N2 C6 C7 N4 -0.41(14)
N2 C6 C7 C8 175.62(12)
N3 N2 C5 N1 -167.98(11)
N3 N2 C5 C4 12.19(19)
N3 N2 C6 C7 0.48(14)
N3 N4 C7 C6 0.22(15)
N3 N4 C7 C8 -176.24(11)
N4 C7 C8 N5 171.96(11)
N6 C10A C11A C12A 72.5(3)
N6 C10B C11B C12B -67.2(9)
N8 C17 C18 N9 160.77(12)
N8 C17 C18 C19 -20.37(18)
N9 N10 N11 C1 176.79(11)
N9 N10 N11 C19 0.24(15)
N9 C18 C19 N11 -0.07(14)
N10 N9 C18 C17 179.29(12)
N10 N9 C18 C19 0.22(15)
N10 N11 C1 N1 175.38(11)
N10 N11 C1 C2 -6.20(19)
N10 N11 C19 C18 -0.11(14)
N11 C1 C2 C3 -178.16(12)
C1 N1 C5 N2 -179.64(11)
C1 N1 C5 C4 0.19(19)
C1 N11 C19 C18 -176.52(11)
C1 C2 C3 C4 0.0(2)
C2 C3 C4 C5 0.1(2)
C3 C4 C5 N1 -0.2(2)
C3 C4 C5 N2 179.62(12)
C5 N1 C1 N11 178.26(10)
C5 N1 C1 C2 -0.12(19)
C5 N2 N3 N4 178.25(11)
C5 N2 C6 C7 -178.06(11)
C6 N2 N3 N4 -0.36(14)
C6 N2 C5 N1 10.41(18)
C6 N2 C5 C4 -169.42(13)
C6 C7 C8 N5 -3.64(19)
C8 N5 C9 S1 -5.55(18)
C8 N5 C9 N6 175.12(12)
C9 N5 C8 C7 -175.84(12)
C9 N6 C10A C11A 171.90(18)
C9 N6 C10B C11B -138.4(4)
C10A N6 C9 S1 -7.6(2)
C10A N6 C9 N5 171.77(17)
C10A N6 C10B C11B -66.5(10)
C10A C11A C12A C13A -164.6(2)
C10B N6 C9 S1 19.1(5)
C10B N6 C9 N5 -161.6(5)
C10B N6 C10A C11A 47.4(9)
C10B C11B C12B C13B -177.7(7)
C11A C12A C13A C14A -173.2(6)
C11B C12B C13B C14B -178(2)
C12A C13A C14A C15A -49.6(11)
C12B C13B C14B C15B 78(3)
C13A C14A C15A N7 -55.6(11)
C13B C14B C15B N7 -83(3)
C15A N7 C15B C14B 50(8)
C15A N7 C16 S2 -0.2(5)
C15A N7 C16 N8 -179.8(5)
C15B N7 C15A C14A -116(9)
C15B N7 C16 S2 5.8(12)
C15B N7 C16 N8 -173.8(12)
C16 N7 C15A C14A -83.7(7)
C16 N7 C15B C14B -100.8(18)
C16 N8 C17 C18 -161.91(12)
C17 N8 C16 S2 2.37(18)
C17 N8 C16 N7 -177.97(12)
C17 C18 C19 N11 -179.06(12)
C18 N9 N10 N11 -0.28(15)
C19 N11 C1 N1 -8.61(17)
C19 N11 C1 C2 169.81(13)
C51 N51 C53 C54 60.00(14)
C51 N51 C55 C56 177.31(12)
C51 N51 C57 C58 -55.68(15)
C53 N51 C51 C52 56.77(14)
C53 N51 C55 C56 -61.85(15)
C53 N51 C57 C58 -176.50(13)
C55 N51 C51 C52 177.98(11)
C55 N51 C53 C54 -58.11(15)
C55 N51 C57 C58 62.03(16)
C57 N51 C51 C52 -61.59(14)
C57 N51 C53 C54 -179.17(12)
C57 N51 C55 C56 56.83(15)
